data_1571194
loop_
_publ_author_name
'H\"oeg, Finn'
'Luxenberger, Lea'
'Fedulin, Andrey'
'Jacobi von Wangelin, Axel'

_publ_section_title
;
 Cobalt-catalyzed double hydroboration of pyridines
;
_journal_issue 14
_journal_name_full 'Chemical Science'
_journal_page_first 5201
_journal_page_last 5210
_journal_paper_doi 10.1039/D3SC05418G
_journal_volume 15
_journal_year 2024
_chemical_formula_moiety 'C24 H38 Co N O P'
_chemical_formula_sum 'C24 H38 Co N O P'
_chemical_formula_weight 446.45
_space_group_crystal_system monoclinic
_space_group_IT_number 14
_space_group_name_Hall '-P 2yn'
_space_group_name_H-M_alt 'P 1 21/n 1'
_atom_sites_solution_hydrogens geom
_atom_sites_solution_primary dual
_audit_creation_date 2023-07-08
_audit_creation_method
;
Olex2 1.5
(compiled 2023.03.06 svn.rbb2c1857 for OlexSys, GUI svn.r6748)
;
_audit_update_record
;
2023-10-10 deposited with the CCDC.	2024-02-28 downloaded from the CCDC.
;
_cell_angle_alpha 90
_cell_angle_beta 95.001(2)
_cell_angle_gamma 90
_cell_formula_units_Z 8
_cell_length_a 22.3080(5)
_cell_length_b 9.2019(2)
_cell_length_c 22.7534(5)
_cell_measurement_reflns_used 34520
_cell_measurement_temperature 99.94(17)
_cell_measurement_theta_max 73.0740
_cell_measurement_theta_min 2.8980
_cell_volume 4652.95(18)
_computing_cell_refinement 'CrysAlisPro 1.171.41.123a (Rigaku OD, 2022)'
_computing_data_collection 'CrysAlisPro 1.171.41.123a (Rigaku OD, 2022)'
_computing_data_reduction 'CrysAlisPro 1.171.41.123a (Rigaku OD, 2022)'
_computing_molecular_graphics 'Olex2 1.5 (Dolomanov et al., 2009)'
_computing_publication_material 'Olex2 1.5 (Dolomanov et al., 2009)'
_computing_structure_refinement 'SHELXL 2018/3 (Sheldrick, 2015)'
_computing_structure_solution 'SHELXT 2018/2 (Sheldrick, 2018)'
_diffrn_ambient_environment N~2~
_diffrn_ambient_temperature 99.94(17)
_diffrn_detector 'CCD plate'
_diffrn_detector_area_resol_mean 10.4127
_diffrn_detector_type Atlas
_diffrn_measured_fraction_theta_full 1.000
_diffrn_measured_fraction_theta_max 0.985
_diffrn_measurement_details
;
List of Runs (angles in degrees, time in seconds):

  # Type    Start    End  Width  t~exp~   \w     \q     \k     \f   Frames
#--------------------------------------------------------------------------
  1  \w   -117.00 -18.00   1.00   27.50    --  -42.33 -38.00 -90.00   99
  2  \w   -117.00 -18.00   1.00   27.50    --  -42.33 -38.00  90.00   99
  3  \w   -114.00 -14.00   1.00   27.50    --  -42.33 -57.00-150.00  100
  4  \w    -22.00  32.00   1.00   27.50    --  -42.33  38.00 -90.00   54
  5  \w   -114.00 -14.00   1.00   27.50    --  -42.33 -57.00 -90.00  100
  6  \w    -22.00  32.00   1.00   27.50    --  -42.33  38.00  90.00   54
  7  \w   -114.00 -14.00   1.00   27.50    --  -42.33 -57.00   0.00  100
  8  \w    -87.00  -6.00   1.00   27.50    --  -42.33 125.00 120.00   81
  9  \w   -114.00 -14.00   1.00   27.50    --  -42.33 -57.00  60.00  100
 10  \w    -44.00  31.00   1.00   27.50    --  -42.33  57.00   0.00   75
 11  \w   -114.00 -14.00   1.00   27.50    --  -42.33 -57.00 150.00  100
 12  \w      9.00  42.00   1.00   27.50    --   42.33  80.00 -76.66   33
 13  \w      9.00  42.00   1.00   27.50    --   42.33  80.00  64.03   33
 14  \w      9.00  42.00   1.00   27.50    --   42.33  79.00-165.81   33
 15  \w     10.00  42.00   1.00   27.50    --   42.33  78.00  11.76   32
 16  \w     27.00  98.00   1.00   27.50    --   42.33-125.00  30.00   71
 17  \w      9.00  42.00   1.00   27.50    --   42.33  79.00 147.39   33
 18  \w     26.00 108.00   1.00  110.00    --  104.98-104.00 -42.06   82
 19  \w     76.00 177.00   1.00  110.00    --  104.98  60.00 139.19  101
 20  \w     77.00 177.00   1.00  110.00    --  104.98  56.00 -69.77  100
 21  \w     76.00 177.00   1.00  110.00    --  104.98  61.00 -60.00  101
 22  \w     28.00 109.00   1.00  110.00    --  104.98-110.00  64.85   81
 23  \w     32.00 112.00   1.00  110.00    --  104.98-125.00 150.00   80
 24  \w     76.00 177.00   1.00  110.00    --  104.98  61.00-180.00  101
 25  \w     76.00 177.00   1.00  110.00    --  104.98  61.00 120.00  101
 26  \w     32.00  72.00   1.00  110.00    --  104.98 -45.00  30.00   40
 27  \w     76.00 177.00   1.00  110.00    --  104.98  61.00 150.00  101
 28  \w     75.00 178.00   1.00  110.00    --  104.98  64.00-145.50  103
 29  \w     77.00 177.00   1.00  110.00    --  104.98  57.00  55.47  100
 30  \w     79.00 106.00   1.00  110.00    --  104.98  45.00-180.00   27
 31  \w     32.00 112.00   1.00  110.00    --  104.98-125.00 -60.00   80
 32  \w     75.00 142.00   1.00  110.00    --  104.98  68.00-172.59   67
 33  \w     76.00 105.00   1.00  110.00    --  104.98  61.00  60.00   29
 34  \w     76.00 108.00   1.00  110.00    --  104.98  61.00-150.00   32
 35  \w     76.00 122.00   1.00  110.00    --  104.98  61.00   0.00   46
 36  \w     33.00  93.00   1.00  110.00    --  104.98 -61.00 150.00   60
 37  \w     74.00 100.00   1.00  110.00    --  104.98  70.00-119.90   26
 38  \w    108.00 140.00   1.00  110.00    --  104.98  61.00  60.00   32
 39  \w     77.00 176.00   1.00  110.00    --  104.98  58.00-121.16   99
 40  \w     80.00 178.00   1.00  110.00    --  104.98  45.00 -30.00   98
 41  \w     76.00 102.00   1.00  110.00    --  104.98  61.00  30.00   26
 42  \w     79.00 106.00   1.00  110.00    --  104.98  45.00 120.00   27
 43  \w     23.00 107.00   1.00  110.00    --  104.98 -94.00 150.00   84
 44  \w     77.00 103.00   1.00  110.00    --  104.98  56.00 -10.20   26
 45  \w     79.00 178.00   1.00  110.00    --  104.98  45.00  90.00   99
 46  \w     33.00  93.00   1.00  110.00    --  104.98 -61.00 -60.00   60
 47  \w     76.00 102.00   1.00  110.00    --  104.98  61.00 -30.00   26
 48  \w     74.00 178.00   1.00  110.00    --  104.98  70.00   1.97  104
 49  \w     75.00 105.00   1.00  110.00    --  104.98  64.00 -96.15   30
 50  \w     74.00 100.00   1.00  110.00    --  104.98  69.00  77.80   26
;
_diffrn_measurement_device 'four-circle diffractometer'
_diffrn_measurement_device_type 'SuperNova, Dual, Cu at home/near, Atlas'
_diffrn_measurement_method '\w scans'
_diffrn_orient_matrix_type 'CrysAlisPro convention (1999,Acta A55,543-557)'
_diffrn_orient_matrix_UB_11 0.0211879000
_diffrn_orient_matrix_UB_12 0.0236829000
_diffrn_orient_matrix_UB_13 -0.0619425000
_diffrn_orient_matrix_UB_21 0.0198772000
_diffrn_orient_matrix_UB_22 -0.1600503000
_diffrn_orient_matrix_UB_23 -0.0017919000
_diffrn_orient_matrix_UB_31 -0.0629529000
_diffrn_orient_matrix_UB_32 -0.0426300000
_diffrn_orient_matrix_UB_33 -0.0279878000
_diffrn_radiation_monochromator mirror
_diffrn_radiation_probe x-ray
_diffrn_radiation_type 'Cu K\a'
_diffrn_radiation_wavelength 1.54184
_diffrn_reflns_av_R_equivalents 0.1098
_diffrn_reflns_av_unetI/netI 0.0427
_diffrn_reflns_Laue_measured_fraction_full 1.000
_diffrn_reflns_Laue_measured_fraction_max 0.985
_diffrn_reflns_limit_h_max 26
_diffrn_reflns_limit_h_min -27
_diffrn_reflns_limit_k_max 11
_diffrn_reflns_limit_k_min -11
_diffrn_reflns_limit_l_max 28
_diffrn_reflns_limit_l_min -28
_diffrn_reflns_number 92564
_diffrn_reflns_point_group_measured_fraction_full 1.000
_diffrn_reflns_point_group_measured_fraction_max 0.985
_diffrn_reflns_theta_full 67.684
_diffrn_reflns_theta_max 73.853
_diffrn_reflns_theta_min 2.660
_diffrn_source 'micro-focus sealed X-ray tube'
_diffrn_source_type 'SuperNova (Cu) X-ray Source'
_exptl_absorpt_coefficient_mu 6.523
_exptl_absorpt_correction_T_max 1.00000
_exptl_absorpt_correction_T_min 0.58866
_exptl_absorpt_correction_type multi-scan
_exptl_absorpt_process_details
;
CrysAlisPro 1.171.41.123a (Rigaku Oxford Diffraction, 2022)
Empirical absorption correction using spherical harmonics,
implemented in SCALE3 ABSPACK scaling algorithm.
;
_exptl_crystal_colour orange
_exptl_crystal_colour_primary orange
_exptl_crystal_density_diffrn 1.275
_exptl_crystal_description plate
_exptl_crystal_F_000 1912
_exptl_crystal_size_max 0.25
_exptl_crystal_size_mid 0.16
_exptl_crystal_size_min 0.02
_refine_diff_density_max 0.515
_refine_diff_density_min -0.929
_refine_diff_density_rms 0.084
_refine_ls_extinction_method none
_refine_ls_goodness_of_fit_ref 1.085
_refine_ls_hydrogen_treatment constr
_refine_ls_matrix_type full
_refine_ls_number_parameters 527
_refine_ls_number_reflns 9286
_refine_ls_number_restraints 0
_refine_ls_restrained_S_all 1.085
_refine_ls_R_factor_all 0.0663
_refine_ls_R_factor_gt 0.0570
_refine_ls_shift/su_max 0.001
_refine_ls_shift/su_mean 0.000
_refine_ls_structure_factor_coef Fsqd
_refine_ls_weighting_details 'w=1/[\s^2^(Fo^2^)+(0.0943P)^2^+2.9998P] where P=(Fo^2^+2Fc^2^)/3'
_refine_ls_weighting_scheme calc
_refine_ls_wR_factor_gt 0.1529
_refine_ls_wR_factor_ref 0.1634
_reflns_Friedel_coverage 0.000
_reflns_number_gt 7934
_reflns_number_total 9286
_reflns_threshold_expression 'I > 2\s(I)'
_cod_data_source_file d3sc05418g2.cif
_cod_data_source_block FH39_auto
_cod_depositor_comments 'Adding full bibliography for 1571191--1571195.cif.'
_cod_database_code 1571194
_shelx_shelxl_version_number 2018/3
_chemical_oxdiff_formula C24H38CoNOP
_chemical_oxdiff_usercomment 'Hoeg/JvW, 26.01.2023, Cu, 100K'
_shelx_space_group_comment
;
The symmetry employed for this shelxl refinement is uniquely defined
by the following loop, which should always be used as a source of
symmetry information in preference to the above space-group names.
They are only intended as comments.
;
_shelx_estimated_absorpt_t_max 0.881
_shelx_estimated_absorpt_t_min 0.292
_olex2_refinement_description
;
1.a Secondary CH2 refined with riding coordinates:
 C30(H30A,H30B), C6(H6A,H6B)
1.b Aromatic/amide H refined with riding coordinates:
 C26(H26), C27(H27), C28(H28), C2(H2), C4(H4), C3(H3)
1.c Idealised Me refined as rotating group:
 C45(H45A,H45B,H45C), C21(H21A,H21B,H21C), C44(H44A,H44B,H44C), C48(H48A,H48B,
 H48C), C46(H46A,H46B,H46C), C47(H47A,H47B,H47C), C22(H22A,H22B,H22C), C23(H23A,
 H23B,H23C), C24(H24A,H24B,H24C), C20(H20A,H20B,H20C), C37(H37A,H37B,H37C),
 C38(H38A,H38B,H38C), C32(H32A,H32B,H32C), C8(H8A,H8B,H8C), C34(H34A,H34B,H34C),
  C14(H14A,H14B,H14C), C33(H33A,H33B,H33C), C13(H13A,H13B,H13C), C9(H9A,H9B,
 H9C), C36(H36A,H36B,H36C), C10(H10A,H10B,H10C), C12(H12A,H12B,H12C)
;
_olex2_submission_special_instructions 'No special instructions were received'
_oxdiff_exptl_absorpt_empirical_details
;
Empirical correction (ABSPACK) includes:
- Absorption correction using spherical harmonics
- Frame scaling
;
_oxdiff_exptl_absorpt_empirical_full_max 1.992
_oxdiff_exptl_absorpt_empirical_full_min 0.600

loop_
_space_group_symop_operation_xyz
'x, y, z'
'-x+1/2, y+1/2, -z+1/2'
'-x, -y, -z'
'x-1/2, -y-1/2, z-1/2'

loop_
_atom_site_label
_atom_site_type_symbol
_atom_site_fract_x
_atom_site_fract_y
_atom_site_fract_z
_atom_site_U_iso_or_equiv
_atom_site_adp_type
_atom_site_occupancy
_atom_site_site_symmetry_order
_atom_site_calc_flag
_atom_site_refinement_flags_posn
_atom_site_refinement_flags_adp
_atom_site_refinement_flags_occupancy
_atom_site_disorder_assembly
_atom_site_disorder_group
Co2 Co 0.53585(2) 0.52861(5) 0.18677(2) 0.02360(14) Uani 1 1 d . . . . .
Co1 Co 0.68630(2) 0.70759(5) 0.53761(2) 0.02593(14) Uani 1 1 d . . . . .
P2 P 0.49091(4) 0.74441(8) 0.19131(3) 0.02618(18) Uani 1 1 d . . . . .
P1 P 0.69235(4) 0.49449(8) 0.49176(3) 0.03029(19) Uani 1 1 d . . . . .
O2 O 0.67292(10) 0.4960(2) 0.16174(11) 0.0345(5) Uani 1 1 d . . . . .
O1 O 0.65418(12) 0.7218(3) 0.67134(11) 0.0415(6) Uani 1 1 d . . . . .
N2 N 0.61026(11) 0.6396(3) 0.21135(11) 0.0258(5) Uani 1 1 d . . . . .
N1 N 0.70963(12) 0.5918(3) 0.60963(11) 0.0286(5) Uani 1 1 d . . . . .
C39 C 0.55037(14) 0.3399(3) 0.13415(13) 0.0260(6) Uani 1 1 d . . . . .
C40 C 0.48917(14) 0.3772(3) 0.12797(14) 0.0275(6) Uani 1 1 d . . . . .
C43 C 0.56671(14) 0.3127(3) 0.19566(14) 0.0275(6) Uani 1 1 d . . . . .
C42 C 0.51449(14) 0.3266(3) 0.22678(13) 0.0264(6) Uani 1 1 d . . . . .
C15 C 0.62920(15) 0.8584(3) 0.48878(14) 0.0307(7) Uani 1 1 d . . . . .
C17 C 0.72702(14) 0.9146(3) 0.52350(14) 0.0270(6) Uani 1 1 d . . . . .
C19 C 0.62909(15) 0.8909(3) 0.54928(14) 0.0296(6) Uani 1 1 d . . . . .
C18 C 0.69020(14) 0.9219(3) 0.57129(14) 0.0274(6) Uani 1 1 d . . . . .
C25 C 0.66746(14) 0.5950(3) 0.19803(14) 0.0287(6) Uani 1 1 d . . . . .
C16 C 0.68989(16) 0.8743(3) 0.47225(14) 0.0301(7) Uani 1 1 d . . . . .
C41 C 0.46619(14) 0.3674(3) 0.18518(14) 0.0275(6) Uani 1 1 d . . . . .
C26 C 0.71865(15) 0.6683(3) 0.22692(14) 0.0299(7) Uani 1 1 d . . . . .
H26 H 0.757667 0.629680 0.223392 0.036 Uiso 1 1 calc R U . . .
C29 C 0.60625(14) 0.7676(3) 0.24196(13) 0.0269(6) Uani 1 1 d . . . . .
C1 C 0.69428(15) 0.6295(3) 0.66582(14) 0.0297(7) Uani 1 1 d . . . . .
C27 C 0.71311(15) 0.7908(3) 0.25904(15) 0.0321(7) Uani 1 1 d . . . . .
H27 H 0.747662 0.839029 0.276966 0.038 Uiso 1 1 calc R U . . .
C28 C 0.65510(15) 0.8448(3) 0.26524(14) 0.0311(7) Uani 1 1 d . . . . .
H28 H 0.649849 0.933803 0.285323 0.037 Uiso 1 1 calc R U . . .
C30 C 0.54408(15) 0.8246(4) 0.24785(15) 0.0323(7) Uani 1 1 d . . . . .
H30A H 0.543881 0.931713 0.243594 0.039 Uiso 1 1 calc R U . . .
H30B H 0.531747 0.800673 0.287464 0.039 Uiso 1 1 calc R U . . .
C2 C 0.72443(15) 0.5568(4) 0.71582(14) 0.0315(7) Uani 1 1 d . . . . .
H2 H 0.719670 0.592610 0.754304 0.038 Uiso 1 1 calc R U . . .
C45 C 0.45055(16) 0.3962(4) 0.07118(15) 0.0352(7) Uani 1 1 d . . . . .
H45A H 0.419736 0.469942 0.076361 0.053 Uiso 1 1 calc R U . . .
H45B H 0.431071 0.303716 0.059862 0.053 Uiso 1 1 calc R U . . .
H45C H 0.475590 0.427481 0.040195 0.053 Uiso 1 1 calc R U . . .
C5 C 0.74321(16) 0.4667(3) 0.60492(15) 0.0320(7) Uani 1 1 d . . . . .
C4 C 0.76730(16) 0.3889(4) 0.65236(16) 0.0367(7) Uani 1 1 d . . . . .
H4 H 0.789105 0.302050 0.646740 0.044 Uiso 1 1 calc R U . . .
C21 C 0.70547(19) 0.8874(4) 0.41025(15) 0.0394(8) Uani 1 1 d . . . . .
H21A H 0.749294 0.892303 0.409631 0.059 Uiso 1 1 calc R U . . .
H21B H 0.687286 0.975825 0.392586 0.059 Uiso 1 1 calc R U . . .
H21C H 0.690102 0.802515 0.387662 0.059 Uiso 1 1 calc R U . . .
C3 C 0.75949(15) 0.4387(4) 0.70958(16) 0.0347(7) Uani 1 1 d . . . . .
H3 H 0.778401 0.390459 0.743163 0.042 Uiso 1 1 calc R U . . .
C44 C 0.58906(16) 0.3222(4) 0.08450(15) 0.0353(7) Uani 1 1 d . . . . .
H44A H 0.578994 0.397340 0.054755 0.053 Uiso 1 1 calc R U . . .
H44B H 0.582211 0.225999 0.066667 0.053 Uiso 1 1 calc R U . . .
H44C H 0.631446 0.331502 0.099405 0.053 Uiso 1 1 calc R U . . .
C48 C 0.62505(16) 0.2533(4) 0.22252(17) 0.0366(8) Uani 1 1 d . . . . .
H48A H 0.654099 0.249836 0.192627 0.055 Uiso 1 1 calc R U . . .
H48B H 0.618758 0.154979 0.237394 0.055 Uiso 1 1 calc R U . . .
H48C H 0.640606 0.315954 0.255177 0.055 Uiso 1 1 calc R U . . .
C46 C 0.40119(15) 0.3585(4) 0.19445(17) 0.0366(7) Uani 1 1 d . . . . .
H46A H 0.396263 0.359990 0.236823 0.055 Uiso 1 1 calc R U . . .
H46B H 0.384415 0.268050 0.177240 0.055 Uiso 1 1 calc R U . . .
H46C H 0.380001 0.441599 0.175389 0.055 Uiso 1 1 calc R U . . .
C31 C 0.49690(17) 0.8578(3) 0.12284(15) 0.0354(7) Uani 1 1 d . . . . .
C35 C 0.41789(16) 0.7775(4) 0.22423(17) 0.0372(8) Uani 1 1 d . . . . .
C47 C 0.51073(18) 0.2959(4) 0.29118(15) 0.0391(8) Uani 1 1 d . . . . .
H47A H 0.543496 0.346336 0.314351 0.059 Uiso 1 1 calc R U . . .
H47B H 0.514265 0.191038 0.298168 0.059 Uiso 1 1 calc R U . . .
H47C H 0.471991 0.330263 0.303028 0.059 Uiso 1 1 calc R U . . .
C22 C 0.79250(16) 0.9485(4) 0.52651(17) 0.0378(8) Uani 1 1 d . . . . .
H22A H 0.814046 0.888828 0.557154 0.057 Uiso 1 1 calc R U . . .
H22B H 0.798767 1.051558 0.536023 0.057 Uiso 1 1 calc R U . . .
H22C H 0.807777 0.927449 0.488314 0.057 Uiso 1 1 calc R U . . .
C23 C 0.71148(18) 0.9790(4) 0.63065(15) 0.0385(8) Uani 1 1 d . . . . .
H23A H 0.680816 0.960863 0.658104 0.058 Uiso 1 1 calc R U . . .
H23B H 0.718699 1.083726 0.628041 0.058 Uiso 1 1 calc R U . . .
H23C H 0.748949 0.929903 0.644907 0.058 Uiso 1 1 calc R U . . .
C24 C 0.57499(16) 0.8999(4) 0.58317(17) 0.0402(8) Uani 1 1 d . . . . .
H24A H 0.544453 0.831116 0.566675 0.060 Uiso 1 1 calc R U . . .
H24B H 0.558657 0.998729 0.580517 0.060 Uiso 1 1 calc R U . . .
H24C H 0.586284 0.875633 0.624597 0.060 Uiso 1 1 calc R U . . .
C7 C 0.62217(18) 0.3800(4) 0.49566(17) 0.0402(8) Uani 1 1 d . . . . .
C20 C 0.57520(18) 0.8391(4) 0.44523(18) 0.0443(9) Uani 1 1 d . . . . .
H20A H 0.584847 0.770283 0.414548 0.066 Uiso 1 1 calc R U . . .
H20B H 0.564007 0.932930 0.427116 0.066 Uiso 1 1 calc R U . . .
H20C H 0.541533 0.801354 0.465612 0.066 Uiso 1 1 calc R U . . .
C6 C 0.74969(17) 0.4122(4) 0.54397(16) 0.0395(8) Uani 1 1 d . . . . .
H6A H 0.745317 0.305171 0.543077 0.047 Uiso 1 1 calc R U . . .
H6B H 0.790241 0.436685 0.532383 0.047 Uiso 1 1 calc R U . . .
C37 C 0.36474(17) 0.7475(4) 0.17846(19) 0.0448(9) Uani 1 1 d . . . . .
H37A H 0.360306 0.828423 0.150429 0.067 Uiso 1 1 calc R U . . .
H37B H 0.327805 0.737333 0.198466 0.067 Uiso 1 1 calc R U . . .
H37C H 0.372156 0.657478 0.157228 0.067 Uiso 1 1 calc R U . . .
C11 C 0.7276(2) 0.4611(4) 0.42031(16) 0.0422(9) Uani 1 1 d . . . . .
C38 C 0.41661(18) 0.6715(5) 0.27661(17) 0.0463(9) Uani 1 1 d . . . . .
H38A H 0.424268 0.572496 0.263287 0.069 Uiso 1 1 calc R U . . .
H38B H 0.377030 0.675498 0.292159 0.069 Uiso 1 1 calc R U . . .
H38C H 0.447707 0.699208 0.307678 0.069 Uiso 1 1 calc R U . . .
C32 C 0.56363(19) 0.8713(4) 0.11177(17) 0.0457(9) Uani 1 1 d . . . . .
H32A H 0.585087 0.925070 0.144319 0.069 Uiso 1 1 calc R U . . .
H32B H 0.567194 0.923380 0.074666 0.069 Uiso 1 1 calc R U . . .
H32C H 0.581173 0.774112 0.109271 0.069 Uiso 1 1 calc R U . . .
C8 C 0.56994(19) 0.4586(4) 0.46136(19) 0.0483(9) Uani 1 1 d . . . . .
H8A H 0.564169 0.553876 0.479288 0.072 Uiso 1 1 calc R U . . .
H8B H 0.533145 0.400882 0.462480 0.072 Uiso 1 1 calc R U . . .
H8C H 0.578994 0.471576 0.420311 0.072 Uiso 1 1 calc R U . . .
C34 C 0.4648(2) 0.7780(4) 0.07002(17) 0.0485(10) Uani 1 1 d . . . . .
H34A H 0.483847 0.683253 0.065392 0.073 Uiso 1 1 calc R U . . .
H34B H 0.467633 0.835807 0.034178 0.073 Uiso 1 1 calc R U . . .
H34C H 0.422369 0.764050 0.076681 0.073 Uiso 1 1 calc R U . . .
C14 C 0.7811(2) 0.5665(4) 0.42026(18) 0.0474(9) Uani 1 1 d . . . . .
H14A H 0.797656 0.563047 0.381777 0.071 Uiso 1 1 calc R U . . .
H14B H 0.812249 0.538115 0.451157 0.071 Uiso 1 1 calc R U . . .
H14C H 0.767479 0.665483 0.427798 0.071 Uiso 1 1 calc R U . . .
C33 C 0.4711(2) 1.0112(4) 0.12539(19) 0.0483(10) Uani 1 1 d . . . . .
H33A H 0.427566 1.005762 0.128043 0.072 Uiso 1 1 calc R U . . .
H33B H 0.479260 1.064525 0.089649 0.072 Uiso 1 1 calc R U . . .
H33C H 0.489992 1.061884 0.160106 0.072 Uiso 1 1 calc R U . . .
C13 C 0.6827(2) 0.4905(5) 0.36749(17) 0.0547(11) Uani 1 1 d . . . . .
H13A H 0.660422 0.579845 0.374264 0.082 Uiso 1 1 calc R U . . .
H13B H 0.654548 0.408930 0.362092 0.082 Uiso 1 1 calc R U . . .
H13C H 0.704295 0.501760 0.332041 0.082 Uiso 1 1 calc R U . . .
C9 C 0.6086(2) 0.3676(5) 0.55978(18) 0.0489(9) Uani 1 1 d . . . . .
H9A H 0.641351 0.315273 0.582148 0.073 Uiso 1 1 calc R U . . .
H9B H 0.570786 0.314528 0.562091 0.073 Uiso 1 1 calc R U . . .
H9C H 0.604877 0.465091 0.576431 0.073 Uiso 1 1 calc R U . . .
C36 C 0.41192(18) 0.9320(4) 0.2487(2) 0.0500(10) Uani 1 1 d . . . . .
H36A H 0.445989 0.952223 0.277699 0.075 Uiso 1 1 calc R U . . .
H36B H 0.374269 0.939894 0.267678 0.075 Uiso 1 1 calc R U . . .
H36C H 0.411685 1.002270 0.216333 0.075 Uiso 1 1 calc R U . . .
C10 C 0.6265(2) 0.2253(4) 0.4701(2) 0.0516(10) Uani 1 1 d . . . . .
H10A H 0.629306 0.231255 0.427426 0.077 Uiso 1 1 calc R U . . .
H10B H 0.590607 0.169722 0.477961 0.077 Uiso 1 1 calc R U . . .
H10C H 0.662405 0.176777 0.488705 0.077 Uiso 1 1 calc R U . . .
C12 C 0.7543(2) 0.3070(4) 0.4156(2) 0.0579(12) Uani 1 1 d . . . . .
H12A H 0.775582 0.300340 0.379739 0.087 Uiso 1 1 calc R U . . .
H12B H 0.721836 0.235070 0.413805 0.087 Uiso 1 1 calc R U . . .
H12C H 0.782568 0.287949 0.450158 0.087 Uiso 1 1 calc R U . . .

loop_
_atom_site_aniso_label
_atom_site_aniso_U_11
_atom_site_aniso_U_22
_atom_site_aniso_U_33
_atom_site_aniso_U_23
_atom_site_aniso_U_13
_atom_site_aniso_U_12
Co2 0.0226(3) 0.0169(2) 0.0310(3) -0.00230(17) 0.00041(19) -0.00062(18)
Co1 0.0320(3) 0.0189(2) 0.0266(2) -0.00014(17) 0.0008(2) 0.00127(19)
P2 0.0248(4) 0.0201(3) 0.0331(4) -0.0056(3) -0.0007(3) 0.0011(3)
P1 0.0414(5) 0.0211(4) 0.0283(4) -0.0016(3) 0.0027(3) -0.0029(3)
O2 0.0275(12) 0.0299(11) 0.0466(13) -0.0080(10) 0.0053(10) 0.0001(9)
O1 0.0511(16) 0.0392(13) 0.0352(12) 0.0044(10) 0.0093(11) 0.0135(12)
N2 0.0239(13) 0.0215(12) 0.0315(13) 0.0001(10) 0.0005(10) -0.0005(10)
N1 0.0333(15) 0.0211(12) 0.0308(13) -0.0012(10) -0.0001(11) 0.0025(11)
C39 0.0265(15) 0.0199(13) 0.0311(15) -0.0028(11) 0.0004(12) 0.0016(12)
C40 0.0276(16) 0.0187(13) 0.0351(16) -0.0022(11) -0.0023(13) -0.0016(12)
C43 0.0283(16) 0.0155(13) 0.0378(16) -0.0010(11) -0.0025(13) -0.0012(11)
C42 0.0315(16) 0.0172(13) 0.0300(15) 0.0012(11) 0.0005(12) -0.0032(12)
C15 0.0323(17) 0.0223(14) 0.0359(16) 0.0021(12) -0.0053(13) -0.0017(13)
C17 0.0293(16) 0.0174(13) 0.0342(16) -0.0002(11) 0.0018(13) 0.0023(12)
C19 0.0303(17) 0.0232(14) 0.0352(16) 0.0032(12) 0.0027(13) 0.0034(12)
C18 0.0318(16) 0.0171(13) 0.0329(15) 0.0005(11) -0.0003(13) 0.0010(12)
C25 0.0259(16) 0.0243(14) 0.0355(16) 0.0053(12) 0.0005(12) -0.0009(12)
C16 0.0388(18) 0.0204(14) 0.0307(15) 0.0024(11) 0.0005(13) 0.0007(13)
C41 0.0229(15) 0.0207(13) 0.0389(16) -0.0034(12) 0.0020(12) -0.0049(12)
C26 0.0250(16) 0.0247(14) 0.0393(17) 0.0051(12) -0.0004(13) -0.0018(12)
C29 0.0272(16) 0.0234(14) 0.0294(14) -0.0007(11) -0.0020(12) -0.0038(12)
C1 0.0303(16) 0.0242(14) 0.0348(16) 0.0035(12) 0.0037(13) 0.0000(13)
C27 0.0285(17) 0.0283(16) 0.0377(17) 0.0060(13) -0.0065(13) -0.0041(13)
C28 0.0310(17) 0.0230(14) 0.0380(17) -0.0009(12) -0.0046(13) -0.0027(13)
C30 0.0311(17) 0.0270(15) 0.0385(17) -0.0077(13) 0.0012(14) -0.0028(13)
C2 0.0320(17) 0.0341(16) 0.0282(15) 0.0039(12) 0.0008(13) -0.0058(14)
C45 0.0388(19) 0.0250(15) 0.0398(17) -0.0009(13) -0.0086(14) -0.0009(14)
C5 0.0336(18) 0.0219(15) 0.0399(17) -0.0017(12) 0.0007(14) 0.0048(13)
C4 0.0362(19) 0.0262(16) 0.0463(19) 0.0017(14) -0.0033(15) 0.0035(14)
C21 0.064(2) 0.0234(15) 0.0307(16) 0.0016(12) 0.0058(16) -0.0029(15)
C3 0.0310(17) 0.0291(16) 0.0423(18) 0.0073(14) -0.0071(14) -0.0037(14)
C44 0.0358(18) 0.0339(17) 0.0364(17) -0.0062(14) 0.0041(14) 0.0003(14)
C48 0.0317(18) 0.0242(15) 0.052(2) 0.0046(14) -0.0096(15) 0.0017(13)
C46 0.0261(17) 0.0312(17) 0.052(2) -0.0027(15) 0.0042(15) -0.0018(13)
C31 0.044(2) 0.0235(15) 0.0376(17) -0.0020(13) -0.0036(15) 0.0013(14)
C35 0.0310(18) 0.0320(17) 0.0479(19) -0.0152(14) -0.0006(15) 0.0001(14)
C47 0.050(2) 0.0337(18) 0.0330(17) 0.0050(13) 0.0030(15) -0.0070(16)
C22 0.0315(18) 0.0295(17) 0.053(2) 0.0015(15) 0.0041(15) -0.0038(14)
C23 0.050(2) 0.0326(17) 0.0329(17) -0.0062(13) 0.0007(15) 0.0013(15)
C24 0.0334(19) 0.0360(18) 0.052(2) 0.0029(15) 0.0074(16) 0.0054(15)
C7 0.045(2) 0.0232(16) 0.051(2) 0.0036(14) -0.0017(17) -0.0066(14)
C20 0.045(2) 0.0300(17) 0.054(2) 0.0050(16) -0.0186(18) -0.0031(16)
C6 0.043(2) 0.0321(17) 0.0428(19) -0.0055(14) 0.0026(16) 0.0084(15)
C37 0.0315(19) 0.0374(19) 0.064(2) -0.0137(17) -0.0079(17) 0.0019(15)
C11 0.063(3) 0.0305(17) 0.0340(17) -0.0056(13) 0.0123(17) -0.0061(16)
C38 0.040(2) 0.052(2) 0.049(2) -0.0114(18) 0.0145(17) -0.0061(18)
C32 0.054(2) 0.041(2) 0.042(2) 0.0102(16) 0.0062(17) 0.0010(18)
C8 0.044(2) 0.044(2) 0.055(2) -0.0024(17) -0.0054(18) -0.0066(17)
C34 0.070(3) 0.0329(18) 0.0402(19) -0.0006(15) -0.0110(19) -0.0040(18)
C14 0.057(3) 0.0389(19) 0.049(2) -0.0005(16) 0.0191(19) -0.0012(18)
C33 0.058(3) 0.0271(17) 0.057(2) 0.0026(16) -0.011(2) 0.0065(17)
C13 0.086(3) 0.041(2) 0.036(2) -0.0036(16) 0.003(2) -0.021(2)
C9 0.049(2) 0.048(2) 0.051(2) 0.0049(17) 0.0088(18) -0.0072(18)
C36 0.038(2) 0.041(2) 0.072(3) -0.0282(19) 0.0048(19) 0.0050(17)
C10 0.061(3) 0.0325(19) 0.061(2) -0.0046(17) 0.005(2) -0.0094(18)
C12 0.087(4) 0.036(2) 0.054(2) -0.0085(17) 0.024(2) 0.004(2)

loop_
_atom_type_symbol
_atom_type_description
_atom_type_scat_dispersion_real
_atom_type_scat_dispersion_imag
_atom_type_scat_source
C C 0.0181 0.0091 'International Tables Vol C Tables 4.2.6.8 and 6.1.1.4'
H H 0.0000 0.0000 'International Tables Vol C Tables 4.2.6.8 and 6.1.1.4'
Co Co -2.3653 3.6143 'International Tables Vol C Tables 4.2.6.8 and 6.1.1.4'
N N 0.0311 0.0180 'International Tables Vol C Tables 4.2.6.8 and 6.1.1.4'
O O 0.0492 0.0322 'International Tables Vol C Tables 4.2.6.8 and 6.1.1.4'
P P 0.2955 0.4335 'International Tables Vol C Tables 4.2.6.8 and 6.1.1.4'

loop_
_geom_angle_atom_site_label_1
_geom_angle_atom_site_label_2
_geom_angle_atom_site_label_3
_geom_angle
_geom_angle_site_symmetry_1
_geom_angle_site_symmetry_3
_geom_angle_publ_flag
N2 Co2 P2 84.09(8) . . ?
N2 Co2 C39 114.16(11) . . ?
N2 Co2 C40 149.34(12) . . ?
N2 Co2 C43 101.53(11) . . ?
N2 Co2 C42 122.53(11) . . ?
N2 Co2 C41 161.02(11) . . ?
C39 Co2 P2 146.61(9) . . ?
C40 Co2 P2 114.37(9) . . ?
C40 Co2 C39 38.20(12) . . ?
C40 Co2 C42 65.57(12) . . ?
C40 Co2 C41 39.36(12) . . ?
C43 Co2 P2 168.35(9) . . ?
C43 Co2 C39 39.45(12) . . ?
C43 Co2 C40 65.35(12) . . ?
C43 Co2 C42 39.06(12) . . ?
C43 Co2 C41 65.15(12) . . ?
C42 Co2 P2 129.44(9) . . ?
C42 Co2 C39 65.52(12) . . ?
C42 Co2 C41 38.71(12) . . ?
C41 Co2 P2 106.76(9) . . ?
C41 Co2 C39 64.94(12) . . ?
N1 Co1 P1 83.80(8) . . ?
N1 Co1 C15 151.88(12) . . ?
N1 Co1 C17 121.05(11) . . ?
N1 Co1 C19 115.83(12) . . ?
N1 Co1 C18 101.65(11) . . ?
N1 Co1 C16 159.05(12) . . ?
C15 Co1 P1 112.74(9) . . ?
C15 Co1 C17 65.51(12) . . ?
C15 Co1 C19 38.47(12) . . ?
C15 Co1 C16 39.50(13) . . ?
C17 Co1 P1 131.79(9) . . ?
C19 Co1 P1 144.07(10) . . ?
C19 Co1 C17 65.48(12) . . ?
C18 Co1 P1 170.73(9) . . ?
C18 Co1 C15 65.50(12) . . ?
C18 Co1 C17 38.93(12) . . ?
C18 Co1 C19 39.49(12) . . ?
C18 Co1 C16 65.23(12) . . ?
C16 Co1 P1 107.30(9) . . ?
C16 Co1 C17 38.65(12) . . ?
C16 Co1 C19 65.27(12) . . ?
C30 P2 Co2 97.21(11) . . ?
C30 P2 C31 105.61(16) . . ?
C30 P2 C35 100.73(15) . . ?
C31 P2 Co2 112.90(11) . . ?
C35 P2 Co2 124.91(12) . . ?
C35 P2 C31 111.46(17) . . ?
C7 P1 Co1 112.51(12) . . ?
C6 P1 Co1 97.31(11) . . ?
C6 P1 C7 105.83(17) . . ?
C6 P1 C11 99.88(18) . . ?
C11 P1 Co1 126.27(11) . . ?
C11 P1 C7 110.88(17) . . ?
C25 N2 Co2 122.9(2) . . ?
C29 N2 Co2 119.5(2) . . ?
C29 N2 C25 117.5(3) . . ?
C1 N1 Co1 123.7(2) . . ?
C5 N1 Co1 119.2(2) . . ?
C5 N1 C1 117.1(3) . . ?
C40 C39 Co2 70.47(17) . . ?
C40 C39 C43 107.6(3) . . ?
C40 C39 C44 125.0(3) . . ?
C43 C39 Co2 68.67(16) . . ?
C43 C39 C44 127.2(3) . . ?
C44 C39 Co2 129.5(2) . . ?
C39 C40 Co2 71.34(17) . . ?
C39 C40 C41 108.3(3) . . ?
C39 C40 C45 126.6(3) . . ?
C41 C40 Co2 70.64(17) . . ?
C41 C40 C45 124.2(3) . . ?
C45 C40 Co2 132.5(2) . . ?
C39 C43 Co2 71.87(17) . . ?
C39 C43 C48 126.9(3) . . ?
C42 C43 Co2 71.78(17) . . ?
C42 C43 C39 108.7(3) . . ?
C42 C43 C48 123.5(3) . . ?
C48 C43 Co2 130.6(2) . . ?
C43 C42 Co2 69.16(16) . . ?
C43 C42 C41 107.4(3) . . ?
C43 C42 C47 126.0(3) . . ?
C41 C42 Co2 70.84(17) . . ?
C41 C42 C47 126.6(3) . . ?
C47 C42 Co2 127.7(2) . . ?
C19 C15 Co1 71.36(18) . . ?
C19 C15 C16 108.3(3) . . ?
C19 C15 C20 126.9(3) . . ?
C16 C15 Co1 70.75(18) . . ?
C16 C15 C20 123.8(3) . . ?
C20 C15 Co1 132.5(2) . . ?
C18 C17 Co1 69.33(17) . . ?
C18 C17 C22 125.8(3) . . ?
C16 C17 Co1 70.56(17) . . ?
C16 C17 C18 107.8(3) . . ?
C16 C17 C22 126.3(3) . . ?
C22 C17 Co1 127.2(2) . . ?
C15 C19 Co1 70.17(18) . . ?
C15 C19 C18 107.4(3) . . ?
C15 C19 C24 126.0(3) . . ?
C18 C19 Co1 69.11(17) . . ?
C18 C19 C24 126.4(3) . . ?
C24 C19 Co1 128.7(2) . . ?
C17 C18 Co1 71.74(17) . . ?
C17 C18 C19 108.5(3) . . ?
C17 C18 C23 123.5(3) . . ?
C19 C18 Co1 71.40(17) . . ?
C19 C18 C23 127.1(3) . . ?
C23 C18 Co1 131.1(2) . . ?
O2 C25 N2 120.2(3) . . ?
O2 C25 C26 121.9(3) . . ?
N2 C25 C26 117.9(3) . . ?
C15 C16 Co1 69.75(17) . . ?
C15 C16 C21 123.9(3) . . ?
C17 C16 Co1 70.79(17) . . ?
C17 C16 C15 107.8(3) . . ?
C17 C16 C21 126.2(3) . . ?
C21 C16 Co1 137.9(2) . . ?
C40 C41 Co2 70.00(17) . . ?
C40 C41 C46 124.0(3) . . ?
C42 C41 Co2 70.44(17) . . ?
C42 C41 C40 108.0(3) . . ?
C42 C41 C46 125.7(3) . . ?
C46 C41 Co2 138.6(2) . . ?
C25 C26 H26 118.9 . . ?
C27 C26 C25 122.1(3) . . ?
C27 C26 H26 118.9 . . ?
N2 C29 C30 116.5(3) . . ?
C28 C29 N2 123.8(3) . . ?
C28 C29 C30 119.7(3) . . ?
O1 C1 N1 119.8(3) . . ?
O1 C1 C2 121.9(3) . . ?
N1 C1 C2 118.3(3) . . ?
C26 C27 H27 120.8 . . ?
C26 C27 C28 118.5(3) . . ?
C28 C27 H27 120.8 . . ?
C29 C28 C27 119.1(3) . . ?
C29 C28 H28 120.4 . . ?
C27 C28 H28 120.4 . . ?
P2 C30 H30A 109.6 . . ?
P2 C30 H30B 109.6 . . ?
C29 C30 P2 110.1(2) . . ?
C29 C30 H30A 109.6 . . ?
C29 C30 H30B 109.6 . . ?
H30A C30 H30B 108.1 . . ?
C1 C2 H2 119.1 . . ?
C3 C2 C1 121.7(3) . . ?
C3 C2 H2 119.1 . . ?
C40 C45 H45A 109.5 . . ?
C40 C45 H45B 109.5 . . ?
C40 C45 H45C 109.5 . . ?
H45A C45 H45B 109.5 . . ?
H45A C45 H45C 109.5 . . ?
H45B C45 H45C 109.5 . . ?
N1 C5 C6 116.6(3) . . ?
C4 C5 N1 123.6(3) . . ?
C4 C5 C6 119.6(3) . . ?
C5 C4 H4 120.4 . . ?
C5 C4 C3 119.3(3) . . ?
C3 C4 H4 120.4 . . ?
C16 C21 H21A 109.5 . . ?
C16 C21 H21B 109.5 . . ?
C16 C21 H21C 109.5 . . ?
H21A C21 H21B 109.5 . . ?
H21A C21 H21C 109.5 . . ?
H21B C21 H21C 109.5 . . ?
C2 C3 C4 118.6(3) . . ?
C2 C3 H3 120.7 . . ?
C4 C3 H3 120.7 . . ?
C39 C44 H44A 109.5 . . ?
C39 C44 H44B 109.5 . . ?
C39 C44 H44C 109.5 . . ?
H44A C44 H44B 109.5 . . ?
H44A C44 H44C 109.5 . . ?
H44B C44 H44C 109.5 . . ?
C43 C48 H48A 109.5 . . ?
C43 C48 H48B 109.5 . . ?
C43 C48 H48C 109.5 . . ?
H48A C48 H48B 109.5 . . ?
H48A C48 H48C 109.5 . . ?
H48B C48 H48C 109.5 . . ?
C41 C46 H46A 109.5 . . ?
C41 C46 H46B 109.5 . . ?
C41 C46 H46C 109.5 . . ?
H46A C46 H46B 109.5 . . ?
H46A C46 H46C 109.5 . . ?
H46B C46 H46C 109.5 . . ?
C32 C31 P2 108.6(2) . . ?
C34 C31 P2 108.7(2) . . ?
C34 C31 C32 107.7(3) . . ?
C33 C31 P2 115.2(3) . . ?
C33 C31 C32 107.8(3) . . ?
C33 C31 C34 108.7(3) . . ?
C37 C35 P2 110.3(3) . . ?
C37 C35 C38 110.2(3) . . ?
C37 C35 C36 109.1(3) . . ?
C38 C35 P2 106.3(2) . . ?
C36 C35 P2 113.6(3) . . ?
C36 C35 C38 107.3(3) . . ?
C42 C47 H47A 109.5 . . ?
C42 C47 H47B 109.5 . . ?
C42 C47 H47C 109.5 . . ?
H47A C47 H47B 109.5 . . ?
H47A C47 H47C 109.5 . . ?
H47B C47 H47C 109.5 . . ?
C17 C22 H22A 109.5 . . ?
C17 C22 H22B 109.5 . . ?
C17 C22 H22C 109.5 . . ?
H22A C22 H22B 109.5 . . ?
H22A C22 H22C 109.5 . . ?
H22B C22 H22C 109.5 . . ?
C18 C23 H23A 109.5 . . ?
C18 C23 H23B 109.5 . . ?
C18 C23 H23C 109.5 . . ?
H23A C23 H23B 109.5 . . ?
H23A C23 H23C 109.5 . . ?
H23B C23 H23C 109.5 . . ?
C19 C24 H24A 109.5 . . ?
C19 C24 H24B 109.5 . . ?
C19 C24 H24C 109.5 . . ?
H24A C24 H24B 109.5 . . ?
H24A C24 H24C 109.5 . . ?
H24B C24 H24C 109.5 . . ?
C8 C7 P1 108.0(2) . . ?
C8 C7 C10 108.3(3) . . ?
C9 C7 P1 108.7(3) . . ?
C9 C7 C8 108.6(3) . . ?
C9 C7 C10 108.5(3) . . ?
C10 C7 P1 114.6(3) . . ?
C15 C20 H20A 109.5 . . ?
C15 C20 H20B 109.5 . . ?
C15 C20 H20C 109.5 . . ?
H20A C20 H20B 109.5 . . ?
H20A C20 H20C 109.5 . . ?
H20B C20 H20C 109.5 . . ?
P1 C6 H6A 109.6 . . ?
P1 C6 H6B 109.6 . . ?
C5 C6 P1 110.2(2) . . ?
C5 C6 H6A 109.6 . . ?
C5 C6 H6B 109.6 . . ?
H6A C6 H6B 108.1 . . ?
C35 C37 H37A 109.5 . . ?
C35 C37 H37B 109.5 . . ?
C35 C37 H37C 109.5 . . ?
H37A C37 H37B 109.5 . . ?
H37A C37 H37C 109.5 . . ?
H37B C37 H37C 109.5 . . ?
C14 C11 P1 106.2(2) . . ?
C14 C11 C12 105.9(4) . . ?
C13 C11 P1 110.9(3) . . ?
C13 C11 C14 110.1(3) . . ?
C13 C11 C12 109.9(3) . . ?
C12 C11 P1 113.6(3) . . ?
C35 C38 H38A 109.5 . . ?
C35 C38 H38B 109.5 . . ?
C35 C38 H38C 109.5 . . ?
H38A C38 H38B 109.5 . . ?
H38A C38 H38C 109.5 . . ?
H38B C38 H38C 109.5 . . ?
C31 C32 H32A 109.5 . . ?
C31 C32 H32B 109.5 . . ?
C31 C32 H32C 109.5 . . ?
H32A C32 H32B 109.5 . . ?
H32A C32 H32C 109.5 . . ?
H32B C32 H32C 109.5 . . ?
C7 C8 H8A 109.5 . . ?
C7 C8 H8B 109.5 . . ?
C7 C8 H8C 109.5 . . ?
H8A C8 H8B 109.5 . . ?
H8A C8 H8C 109.5 . . ?
H8B C8 H8C 109.5 . . ?
C31 C34 H34A 109.5 . . ?
C31 C34 H34B 109.5 . . ?
C31 C34 H34C 109.5 . . ?
H34A C34 H34B 109.5 . . ?
H34A C34 H34C 109.5 . . ?
H34B C34 H34C 109.5 . . ?
C11 C14 H14A 109.5 . . ?
C11 C14 H14B 109.5 . . ?
C11 C14 H14C 109.5 . . ?
H14A C14 H14B 109.5 . . ?
H14A C14 H14C 109.5 . . ?
H14B C14 H14C 109.5 . . ?
C31 C33 H33A 109.5 . . ?
C31 C33 H33B 109.5 . . ?
C31 C33 H33C 109.5 . . ?
H33A C33 H33B 109.5 . . ?
H33A C33 H33C 109.5 . . ?
H33B C33 H33C 109.5 . . ?
C11 C13 H13A 109.5 . . ?
C11 C13 H13B 109.5 . . ?
C11 C13 H13C 109.5 . . ?
H13A C13 H13B 109.5 . . ?
H13A C13 H13C 109.5 . . ?
H13B C13 H13C 109.5 . . ?
C7 C9 H9A 109.5 . . ?
C7 C9 H9B 109.5 . . ?
C7 C9 H9C 109.5 . . ?
H9A C9 H9B 109.5 . . ?
H9A C9 H9C 109.5 . . ?
H9B C9 H9C 109.5 . . ?
C35 C36 H36A 109.5 . . ?
C35 C36 H36B 109.5 . . ?
C35 C36 H36C 109.5 . . ?
H36A C36 H36B 109.5 . . ?
H36A C36 H36C 109.5 . . ?
H36B C36 H36C 109.5 . . ?
C7 C10 H10A 109.5 . . ?
C7 C10 H10B 109.5 . . ?
C7 C10 H10C 109.5 . . ?
H10A C10 H10B 109.5 . . ?
H10A C10 H10C 109.5 . . ?
H10B C10 H10C 109.5 . . ?
C11 C12 H12A 109.5 . . ?
C11 C12 H12B 109.5 . . ?
C11 C12 H12C 109.5 . . ?
H12A C12 H12B 109.5 . . ?
H12A C12 H12C 109.5 . . ?
H12B C12 H12C 109.5 . . ?

loop_
_geom_bond_atom_site_label_1
_geom_bond_atom_site_label_2
_geom_bond_distance
_geom_bond_site_symmetry_2
_geom_bond_publ_flag
Co2 P2 2.2310(9) . ?
Co2 N2 1.987(3) . ?
Co2 C39 2.149(3) . ?
Co2 C40 2.138(3) . ?
Co2 C43 2.107(3) . ?
Co2 C42 2.141(3) . ?
Co2 C41 2.147(3) . ?
Co1 P1 2.2308(9) . ?
Co1 N1 1.986(3) . ?
Co1 C15 2.130(3) . ?
Co1 C17 2.146(3) . ?
Co1 C19 2.145(3) . ?
Co1 C18 2.115(3) . ?
Co1 C16 2.143(3) . ?
P2 C30 1.828(3) . ?
P2 C31 1.889(4) . ?
P2 C35 1.876(4) . ?
P1 C7 1.896(4) . ?
P1 C6 1.832(4) . ?
P1 C11 1.891(4) . ?
O2 C25 1.243(4) . ?
O1 C1 1.248(4) . ?
N2 C25 1.399(4) . ?
N2 C29 1.375(4) . ?
N1 C1 1.396(4) . ?
N1 C5 1.382(4) . ?
C39 C40 1.403(4) . ?
C39 C43 1.437(4) . ?
C39 C44 1.489(4) . ?
C40 C41 1.443(5) . ?
C40 C45 1.500(5) . ?
C43 C42 1.421(5) . ?
C43 C48 1.493(5) . ?
C42 C41 1.421(4) . ?
C42 C47 1.502(4) . ?
C15 C19 1.409(5) . ?
C15 C16 1.444(5) . ?
C15 C20 1.502(5) . ?
C17 C18 1.420(4) . ?
C17 C16 1.419(4) . ?
C17 C22 1.490(5) . ?
C19 C18 1.439(5) . ?
C19 C24 1.490(5) . ?
C18 C23 1.488(4) . ?
C25 C26 1.435(5) . ?
C16 C21 1.487(5) . ?
C41 C46 1.486(4) . ?
C26 H26 0.9500 . ?
C26 C27 1.355(5) . ?
C29 C28 1.368(4) . ?
C29 C30 1.500(5) . ?
C1 C2 1.435(4) . ?
C27 H27 0.9500 . ?
C27 C28 1.405(5) . ?
C28 H28 0.9500 . ?
C30 H30A 0.9900 . ?
C30 H30B 0.9900 . ?
C2 H2 0.9500 . ?
C2 C3 1.354(5) . ?
C45 H45A 0.9800 . ?
C45 H45B 0.9800 . ?
C45 H45C 0.9800 . ?
C5 C4 1.366(5) . ?
C5 C6 1.493(5) . ?
C4 H4 0.9500 . ?
C4 C3 1.405(5) . ?
C21 H21A 0.9800 . ?
C21 H21B 0.9800 . ?
C21 H21C 0.9800 . ?
C3 H3 0.9500 . ?
C44 H44A 0.9800 . ?
C44 H44B 0.9800 . ?
C44 H44C 0.9800 . ?
C48 H48A 0.9800 . ?
C48 H48B 0.9800 . ?
C48 H48C 0.9800 . ?
C46 H46A 0.9800 . ?
C46 H46B 0.9800 . ?
C46 H46C 0.9800 . ?
C31 C32 1.536(5) . ?
C31 C34 1.532(5) . ?
C31 C33 1.527(5) . ?
C35 C37 1.533(5) . ?
C35 C38 1.542(6) . ?
C35 C36 1.537(5) . ?
C47 H47A 0.9800 . ?
C47 H47B 0.9800 . ?
C47 H47C 0.9800 . ?
C22 H22A 0.9800 . ?
C22 H22B 0.9800 . ?
C22 H22C 0.9800 . ?
C23 H23A 0.9800 . ?
C23 H23B 0.9800 . ?
C23 H23C 0.9800 . ?
C24 H24A 0.9800 . ?
C24 H24B 0.9800 . ?
C24 H24C 0.9800 . ?
C7 C8 1.527(6) . ?
C7 C9 1.520(6) . ?
C7 C10 1.544(5) . ?
C20 H20A 0.9800 . ?
C20 H20B 0.9800 . ?
C20 H20C 0.9800 . ?
C6 H6A 0.9900 . ?
C6 H6B 0.9900 . ?
C37 H37A 0.9800 . ?
C37 H37B 0.9800 . ?
C37 H37C 0.9800 . ?
C11 C14 1.539(6) . ?
C11 C13 1.519(6) . ?
C11 C12 1.546(5) . ?
C38 H38A 0.9800 . ?
C38 H38B 0.9800 . ?
C38 H38C 0.9800 . ?
C32 H32A 0.9800 . ?
C32 H32B 0.9800 . ?
C32 H32C 0.9800 . ?
C8 H8A 0.9800 . ?
C8 H8B 0.9800 . ?
C8 H8C 0.9800 . ?
C34 H34A 0.9800 . ?
C34 H34B 0.9800 . ?
C34 H34C 0.9800 . ?
C14 H14A 0.9800 . ?
C14 H14B 0.9800 . ?
C14 H14C 0.9800 . ?
C33 H33A 0.9800 . ?
C33 H33B 0.9800 . ?
C33 H33C 0.9800 . ?
C13 H13A 0.9800 . ?
C13 H13B 0.9800 . ?
C13 H13C 0.9800 . ?
C9 H9A 0.9800 . ?
C9 H9B 0.9800 . ?
C9 H9C 0.9800 . ?
C36 H36A 0.9800 . ?
C36 H36B 0.9800 . ?
C36 H36C 0.9800 . ?
C10 H10A 0.9800 . ?
C10 H10B 0.9800 . ?
C10 H10C 0.9800 . ?
C12 H12A 0.9800 . ?
C12 H12B 0.9800 . ?
C12 H12C 0.9800 . ?

loop_
_geom_torsion_atom_site_label_1
_geom_torsion_atom_site_label_2
_geom_torsion_atom_site_label_3
_geom_torsion_atom_site_label_4
_geom_torsion
_geom_torsion_site_symmetry_1
_geom_torsion_site_symmetry_2
_geom_torsion_site_symmetry_3
_geom_torsion_site_symmetry_4
_geom_torsion_publ_flag
Co2 P2 C30 C29 33.0(2) . . . . ?
Co2 P2 C31 C32 -54.6(3) . . . . ?
Co2 P2 C31 C34 62.2(3) . . . . ?
Co2 P2 C31 C33 -175.5(2) . . . . ?
Co2 P2 C35 C37 -85.1(3) . . . . ?
Co2 P2 C35 C38 34.4(3) . . . . ?
Co2 P2 C35 C36 152.2(2) . . . . ?
Co2 N2 C25 O2 12.0(4) . . . . ?
Co2 N2 C25 C26 -168.8(2) . . . . ?
Co2 N2 C29 C28 174.0(2) . . . . ?
Co2 N2 C29 C30 -7.8(4) . . . . ?
Co2 C39 C40 C41 -61.3(2) . . . . ?
Co2 C39 C40 C45 129.6(3) . . . . ?
Co2 C39 C43 C42 62.7(2) . . . . ?
Co2 C39 C43 C48 -127.6(3) . . . . ?
Co2 C40 C41 C42 -60.5(2) . . . . ?
Co2 C40 C41 C46 135.8(3) . . . . ?
Co2 C43 C42 C41 60.8(2) . . . . ?
Co2 C43 C42 C47 -122.2(3) . . . . ?
Co2 C42 C41 C40 60.2(2) . . . . ?
Co2 C42 C41 C46 -136.4(3) . . . . ?
Co1 P1 C7 C8 65.1(3) . . . . ?
Co1 P1 C7 C9 -52.6(3) . . . . ?
Co1 P1 C7 C10 -174.1(3) . . . . ?
Co1 P1 C6 C5 32.2(3) . . . . ?
Co1 P1 C11 C14 34.3(3) . . . . ?
Co1 P1 C11 C13 -85.4(3) . . . . ?
Co1 P1 C11 C12 150.2(3) . . . . ?
Co1 N1 C1 O1 15.3(4) . . . . ?
Co1 N1 C1 C2 -166.4(2) . . . . ?
Co1 N1 C5 C4 172.2(3) . . . . ?
Co1 N1 C5 C6 -11.3(4) . . . . ?
Co1 C15 C19 C18 59.3(2) . . . . ?
Co1 C15 C19 C24 -124.0(3) . . . . ?
Co1 C15 C16 C17 -60.9(2) . . . . ?
Co1 C15 C16 C21 134.8(3) . . . . ?
Co1 C17 C18 C19 -62.3(2) . . . . ?
Co1 C17 C18 C23 127.8(3) . . . . ?
Co1 C17 C16 C15 60.2(2) . . . . ?
Co1 C17 C16 C21 -136.0(3) . . . . ?
Co1 C19 C18 C17 62.5(2) . . . . ?
Co1 C19 C18 C23 -128.0(3) . . . . ?
O2 C25 C26 C27 169.2(3) . . . . ?
O1 C1 C2 C3 167.5(3) . . . . ?
N2 C25 C26 C27 -10.0(5) . . . . ?
N2 C29 C28 C27 -1.3(5) . . . . ?
N2 C29 C30 P2 -20.1(4) . . . . ?
N1 C1 C2 C3 -10.8(5) . . . . ?
N1 C5 C4 C3 -1.8(5) . . . . ?
N1 C5 C6 P1 -17.4(4) . . . . ?
C39 C40 C41 Co2 61.8(2) . . . . ?
C39 C40 C41 C42 1.3(3) . . . . ?
C39 C40 C41 C46 -162.4(3) . . . . ?
C39 C43 C42 Co2 -62.8(2) . . . . ?
C39 C43 C42 C41 -2.0(3) . . . . ?
C39 C43 C42 C47 175.0(3) . . . . ?
C40 C39 C43 Co2 -60.0(2) . . . . ?
C40 C39 C43 C42 2.8(3) . . . . ?
C40 C39 C43 C48 172.4(3) . . . . ?
C43 C39 C40 Co2 58.8(2) . . . . ?
C43 C39 C40 C41 -2.5(3) . . . . ?
C43 C39 C40 C45 -171.6(3) . . . . ?
C43 C42 C41 Co2 -59.8(2) . . . . ?
C43 C42 C41 C40 0.4(3) . . . . ?
C43 C42 C41 C46 163.8(3) . . . . ?
C15 C19 C18 Co1 -60.0(2) . . . . ?
C15 C19 C18 C17 2.6(3) . . . . ?
C15 C19 C18 C23 172.0(3) . . . . ?
C19 C15 C16 Co1 61.8(2) . . . . ?
C19 C15 C16 C17 0.9(3) . . . . ?
C19 C15 C16 C21 -163.4(3) . . . . ?
C18 C17 C16 Co1 -59.5(2) . . . . ?
C18 C17 C16 C15 0.7(3) . . . . ?
C18 C17 C16 C21 164.5(3) . . . . ?
C25 N2 C29 C28 -7.1(4) . . . . ?
C25 N2 C29 C30 171.1(3) . . . . ?
C25 C26 C27 C28 1.6(5) . . . . ?
C16 C15 C19 Co1 -61.4(2) . . . . ?
C16 C15 C19 C18 -2.1(3) . . . . ?
C16 C15 C19 C24 174.6(3) . . . . ?
C16 C17 C18 Co1 60.3(2) . . . . ?
C16 C17 C18 C19 -2.0(3) . . . . ?
C16 C17 C18 C23 -171.9(3) . . . . ?
C26 C27 C28 C29 4.1(5) . . . . ?
C29 N2 C25 O2 -166.9(3) . . . . ?
C29 N2 C25 C26 12.3(4) . . . . ?
C1 N1 C5 C4 -7.5(5) . . . . ?
C1 N1 C5 C6 169.0(3) . . . . ?
C1 C2 C3 C4 1.5(5) . . . . ?
C28 C29 C30 P2 158.3(3) . . . . ?
C30 P2 C31 C32 50.4(3) . . . . ?
C30 P2 C31 C34 167.3(3) . . . . ?
C30 P2 C31 C33 -70.5(3) . . . . ?
C30 P2 C35 C37 168.2(3) . . . . ?
C30 P2 C35 C38 -72.3(3) . . . . ?
C30 P2 C35 C36 45.4(3) . . . . ?
C30 C29 C28 C27 -179.5(3) . . . . ?
C45 C40 C41 Co2 -128.8(3) . . . . ?
C45 C40 C41 C42 170.7(3) . . . . ?
C45 C40 C41 C46 7.0(5) . . . . ?
C5 N1 C1 O1 -165.0(3) . . . . ?
C5 N1 C1 C2 13.3(4) . . . . ?
C5 C4 C3 C2 4.8(5) . . . . ?
C4 C5 C6 P1 159.3(3) . . . . ?
C44 C39 C40 Co2 -125.2(3) . . . . ?
C44 C39 C40 C41 173.5(3) . . . . ?
C44 C39 C40 C45 4.4(5) . . . . ?
C44 C39 C43 Co2 124.2(3) . . . . ?
C44 C39 C43 C42 -173.1(3) . . . . ?
C44 C39 C43 C48 -3.5(5) . . . . ?
C48 C43 C42 Co2 127.1(3) . . . . ?
C48 C43 C42 C41 -172.0(3) . . . . ?
C48 C43 C42 C47 5.0(5) . . . . ?
C31 P2 C30 C29 -83.3(3) . . . . ?
C31 P2 C35 C37 56.6(3) . . . . ?
C31 P2 C35 C38 176.0(2) . . . . ?
C31 P2 C35 C36 -66.2(3) . . . . ?
C35 P2 C30 C29 160.6(2) . . . . ?
C35 P2 C31 C32 158.9(2) . . . . ?
C35 P2 C31 C34 -84.2(3) . . . . ?
C35 P2 C31 C33 38.0(3) . . . . ?
C47 C42 C41 Co2 123.3(3) . . . . ?
C47 C42 C41 C40 -176.5(3) . . . . ?
C47 C42 C41 C46 -13.2(5) . . . . ?
C22 C17 C18 Co1 -121.7(3) . . . . ?
C22 C17 C18 C19 176.0(3) . . . . ?
C22 C17 C18 C23 6.1(5) . . . . ?
C22 C17 C16 Co1 122.5(3) . . . . ?
C22 C17 C16 C15 -177.3(3) . . . . ?
C22 C17 C16 C21 -13.5(5) . . . . ?
C24 C19 C18 Co1 123.4(3) . . . . ?
C24 C19 C18 C17 -174.1(3) . . . . ?
C24 C19 C18 C23 -4.7(5) . . . . ?
C7 P1 C6 C5 -83.8(3) . . . . ?
C7 P1 C11 C14 176.3(3) . . . . ?
C7 P1 C11 C13 56.6(3) . . . . ?
C7 P1 C11 C12 -67.8(4) . . . . ?
C20 C15 C19 Co1 129.7(3) . . . . ?
C20 C15 C19 C18 -171.0(3) . . . . ?
C20 C15 C19 C24 5.7(5) . . . . ?
C20 C15 C16 Co1 -128.9(3) . . . . ?
C20 C15 C16 C17 170.3(3) . . . . ?
C20 C15 C16 C21 6.0(5) . . . . ?
C6 P1 C7 C8 170.2(3) . . . . ?
C6 P1 C7 C9 52.5(3) . . . . ?
C6 P1 C7 C10 -69.0(3) . . . . ?
C6 P1 C11 C14 -72.5(3) . . . . ?
C6 P1 C11 C13 167.9(3) . . . . ?
C6 P1 C11 C12 43.5(4) . . . . ?
C6 C5 C4 C3 -178.2(3) . . . . ?
C11 P1 C7 C8 -82.4(3) . . . . ?
C11 P1 C7 C9 159.9(3) . . . . ?
C11 P1 C7 C10 38.4(3) . . . . ?
C11 P1 C6 C5 161.1(3) . . . . ?
